data_1503317
loop_
_publ_author_name
'Andrew, Trisha L.'
'Cox, Jason R.'
'Swager, Timothy M.'

_publ_section_title
;
 Synthesis, reactivity, and electronic properties of 6,6-dicyanofulvenes.
;
_journal_issue 22
_journal_name_full 'Organic letters'
_journal_page_first 5302
_journal_page_last 5305
_journal_paper_doi 10.1021/ol102384k
_journal_volume 12
_journal_year 2010
_chemical_formula_sum 'C22 H16 N2'
_chemical_formula_weight 308.37
_chemical_name_systematic
; 
 ? 
;
_space_group_IT_number 15
_symmetry_cell_setting monoclinic
_symmetry_space_group_name_Hall '-C 2yc'
_symmetry_space_group_name_H-M 'C 1 2/c 1'
_atom_sites_solution_hydrogens geom
_atom_sites_solution_primary direct
_atom_sites_solution_secondary difmap
_audit_creation_method SHELXL-97
_cell_angle_alpha 90.00
_cell_angle_beta 91.9510(10)
_cell_angle_gamma 90.00
_cell_formula_units_Z 8
_cell_length_a 11.7567(9)
_cell_length_b 11.2192(8)
_cell_length_c 24.6046(18)
_cell_measurement_reflns_used 9591
_cell_measurement_temperature 100(2)
_cell_measurement_theta_max 31.02
_cell_measurement_theta_min 2.51
_cell_volume 3243.5(4)
_computing_cell_refinement 'SAINT 7.46A (Bruker-AXS, 2009)'
_computing_data_collection 'APEX2 v2009.9.0 (Bruker-AXS, 2009)'
_computing_data_reduction 'SAINT 7.46A (Bruker-AXS, 2009)'
_computing_molecular_graphics 'Bruker SHELXTL'
_computing_publication_material 'Bruker SHELXTL'
_computing_structure_refinement 'SHELXL-97 (Sheldrick, 2008)'
_computing_structure_solution 'SHELXS-97 (Sheldrick, 2008)'
_diffrn_ambient_temperature 100(2)
_diffrn_detector_area_resol_mean 8.3
_diffrn_measured_fraction_theta_full 0.998
_diffrn_measured_fraction_theta_max 0.998
_diffrn_measurement_device_type 'Bruker Smart APEX CCD'
_diffrn_measurement_method '\f and \w scans'
_diffrn_radiation_monochromator graphite
_diffrn_radiation_source 'fine-focus sealed tube'
_diffrn_radiation_type MoK\a
_diffrn_radiation_wavelength 0.71073
_diffrn_reflns_av_R_equivalents 0.0349
_diffrn_reflns_av_sigmaI/netI 0.0156
_diffrn_reflns_limit_h_max 16
_diffrn_reflns_limit_h_min -16
_diffrn_reflns_limit_k_max 15
_diffrn_reflns_limit_k_min -15
_diffrn_reflns_limit_l_max 34
_diffrn_reflns_limit_l_min -34
_diffrn_reflns_number 43425
_diffrn_reflns_theta_full 30.03
_diffrn_reflns_theta_max 30.03
_diffrn_reflns_theta_min 1.66
_exptl_absorpt_coefficient_mu 0.075
_exptl_absorpt_correction_T_max 0.9637
_exptl_absorpt_correction_T_min 0.9602
_exptl_absorpt_correction_type multi-scan
_exptl_absorpt_process_details 'SADABS (Sheldrick, 2009)'
_exptl_crystal_colour black
_exptl_crystal_density_diffrn 1.263
_exptl_crystal_density_method 'not measured'
_exptl_crystal_description block
_exptl_crystal_F_000 1296
_exptl_crystal_size_max 0.55
_exptl_crystal_size_mid 0.55
_exptl_crystal_size_min 0.50
_refine_diff_density_max 0.512
_refine_diff_density_min -0.188
_refine_diff_density_rms 0.052
_refine_ls_extinction_method none
_refine_ls_goodness_of_fit_ref 1.033
_refine_ls_hydrogen_treatment constr
_refine_ls_matrix_type full
_refine_ls_number_parameters 219
_refine_ls_number_reflns 4745
_refine_ls_number_restraints 0
_refine_ls_restrained_S_all 1.033
_refine_ls_R_factor_all 0.0486
_refine_ls_R_factor_gt 0.0438
_refine_ls_shift/su_max 0.000
_refine_ls_shift/su_mean 0.000
_refine_ls_structure_factor_coef Fsqd
_refine_ls_weighting_details 'calc w=1/[\s^2^(Fo^2^)+(0.0722P)^2^+1.9964P] where P=(Fo^2^+2Fc^2^)/3'
_refine_ls_weighting_scheme calc
_refine_ls_wR_factor_gt 0.1174
_refine_ls_wR_factor_ref 0.1231
_reflns_number_gt 4225
_reflns_number_total 4745
_reflns_threshold_expression >2sigma(I)
_cod_data_source_file ol102384k_si_002.cif
_cod_data_source_block 10212
_cod_depositor_comments
;
The following automatic conversions were performed:

'_symmetry_cell_setting' value 'Monoclinic' changed to 'monoclinic'
according to /home/saulius/struct/CIF-dictionaries/cif_core.dic
dictionary named 'cif_core.dic' version 2.4.2 from 2011-04-26.

Automatic conversion script
Id: cif_fix_values 1715 2011-07-08 13:25:40Z adriana 
;
_cod_original_sg_symbol_H-M C2/c
_cod_database_code 1503317

loop_
_symmetry_equiv_pos_as_xyz
'x, y, z'
'-x, y, -z+1/2'
'x+1/2, y+1/2, z'
'-x+1/2, y+1/2, -z+1/2'
'-x, -y, -z'
'x, -y, z-1/2'
'-x+1/2, -y+1/2, -z'
'x+1/2, -y+1/2, z-1/2'

loop_
_atom_site_label
_atom_site_type_symbol
_atom_site_fract_x
_atom_site_fract_y
_atom_site_fract_z
_atom_site_U_iso_or_equiv
_atom_site_adp_type
_atom_site_occupancy
_atom_site_symmetry_multiplicity
_atom_site_calc_flag
_atom_site_refinement_flags
C11 C 0.10922(8) 0.62638(8) -0.08151(4) 0.01965(18) Uani 1 1 d .
N1 N 0.09155(8) 0.67044(8) -0.12317(4) 0.02553(19) Uani 1 1 d .
C12 C 0.16111(8) 0.43884(9) -0.04247(4) 0.02105(19) Uani 1 1 d .
N2 N 0.18165(9) 0.34269(8) -0.05505(4) 0.0303(2) Uani 1 1 d .
C1 C 0.13376(8) 0.56180(8) -0.03180(4) 0.01758(17) Uani 1 1 d .
C2 C 0.13078(7) 0.61085(8) 0.01908(4) 0.01620(17) Uani 1 1 d .
C3 C 0.09241(7) 0.73290(8) 0.03197(4) 0.01642(17) Uani 1 1 d .
C31 C 0.04196(9) 0.82013(8) -0.00820(4) 0.02062(18) Uani 1 1 d .
H31A H 0.0084 0.8869 0.0113 0.031 Uiso 1 1 calc R
H31B H -0.0172 0.7805 -0.0307 0.031 Uiso 1 1 calc R
H31C H 0.1017 0.8500 -0.0315 0.031 Uiso 1 1 calc R
C4 C 0.09529(7) 0.74216(8) 0.08719(4) 0.01578(17) Uani 1 1 d .
C41 C 0.05462(7) 0.84417(8) 0.11863(4) 0.01640(17) Uani 1 1 d .
C42 C 0.08736(8) 0.96057(8) 0.10547(4) 0.01927(18) Uani 1 1 d .
H42 H 0.1376 0.9732 0.0766 0.023 Uiso 1 1 calc R
C43 C 0.04711(9) 1.05803(9) 0.13426(4) 0.0233(2) Uani 1 1 d .
H43 H 0.0708 1.1364 0.1253 0.028 Uiso 1 1 calc R
C44 C -0.02770(9) 1.04031(10) 0.17607(4) 0.0253(2) Uani 1 1 d .
H44 H -0.0560 1.1066 0.1954 0.030 Uiso 1 1 calc R
C45 C -0.06101(8) 0.92519(10) 0.18951(4) 0.0241(2) Uani 1 1 d .
H45 H -0.1123 0.9133 0.2180 0.029 Uiso 1 1 calc R
C46 C -0.01967(8) 0.82745(9) 0.16150(4) 0.01998(18) Uani 1 1 d .
H46 H -0.0418 0.7492 0.1714 0.024 Uiso 1 1 calc R
C5 C 0.13859(7) 0.62664(8) 0.11169(4) 0.01597(17) Uani 1 1 d .
C51 C 0.15739(7) 0.60554(8) 0.17033(4) 0.01657(17) Uani 1 1 d .
C52 C 0.20946(8) 0.69215(8) 0.20402(4) 0.01912(18) Uani 1 1 d .
H52 H 0.2306 0.7667 0.1891 0.023 Uiso 1 1 calc R
C53 C 0.23032(8) 0.66947(9) 0.25910(4) 0.0226(2) Uani 1 1 d .
H53 H 0.2673 0.7279 0.2814 0.027 Uiso 1 1 calc R
C54 C 0.19714(8) 0.56149(10) 0.28177(4) 0.0231(2) Uani 1 1 d .
H54 H 0.2113 0.5463 0.3194 0.028 Uiso 1 1 calc R
C55 C 0.14323(8) 0.47620(9) 0.24904(4) 0.02207(19) Uani 1 1 d .
H55 H 0.1194 0.4031 0.2645 0.026 Uiso 1 1 calc R
C56 C 0.12392(8) 0.49749(8) 0.19370(4) 0.01968(18) Uani 1 1 d .
H56 H 0.0878 0.4383 0.1716 0.024 Uiso 1 1 calc R
C6 C 0.16080(8) 0.54897(8) 0.07080(4) 0.01707(17) Uani 1 1 d .
C61 C 0.21779(9) 0.42963(8) 0.07553(4) 0.02199(19) Uani 1 1 d .
H61A H 0.2480 0.4185 0.1128 0.033 Uiso 1 1 calc R
H61B H 0.2803 0.4257 0.0502 0.033 Uiso 1 1 calc R
H61C H 0.1623 0.3668 0.0667 0.033 Uiso 1 1 calc R

loop_
_atom_site_aniso_label
_atom_site_aniso_U_11
_atom_site_aniso_U_22
_atom_site_aniso_U_33
_atom_site_aniso_U_23
_atom_site_aniso_U_13
_atom_site_aniso_U_12
C11 0.0232(4) 0.0199(4) 0.0161(4) -0.0028(3) 0.0032(3) 0.0000(3)
N1 0.0348(5) 0.0248(4) 0.0171(4) -0.0016(3) 0.0021(3) 0.0009(3)
C12 0.0249(4) 0.0207(4) 0.0177(4) -0.0013(3) 0.0022(3) -0.0012(3)
N2 0.0406(5) 0.0224(4) 0.0280(5) -0.0041(3) 0.0016(4) 0.0024(4)
C1 0.0194(4) 0.0172(4) 0.0163(4) 0.0000(3) 0.0024(3) -0.0003(3)
C2 0.0168(4) 0.0167(4) 0.0152(4) 0.0003(3) 0.0015(3) 0.0001(3)
C3 0.0189(4) 0.0158(4) 0.0145(4) 0.0004(3) 0.0008(3) 0.0016(3)
C31 0.0287(5) 0.0186(4) 0.0144(4) 0.0015(3) -0.0010(3) 0.0042(3)
C4 0.0168(4) 0.0158(4) 0.0148(4) 0.0009(3) 0.0012(3) 0.0015(3)
C41 0.0170(4) 0.0186(4) 0.0136(4) -0.0005(3) -0.0006(3) 0.0033(3)
C42 0.0223(4) 0.0192(4) 0.0162(4) 0.0001(3) -0.0005(3) 0.0028(3)
C43 0.0292(5) 0.0194(4) 0.0209(5) -0.0023(3) -0.0059(4) 0.0057(3)
C44 0.0262(5) 0.0289(5) 0.0204(5) -0.0071(4) -0.0043(4) 0.0112(4)
C45 0.0197(4) 0.0351(5) 0.0177(4) -0.0040(4) 0.0013(3) 0.0066(4)
C46 0.0182(4) 0.0256(4) 0.0161(4) 0.0001(3) 0.0008(3) 0.0021(3)
C5 0.0168(4) 0.0167(4) 0.0144(4) 0.0019(3) 0.0004(3) 0.0013(3)
C51 0.0166(4) 0.0189(4) 0.0142(4) 0.0020(3) 0.0008(3) 0.0028(3)
C52 0.0195(4) 0.0211(4) 0.0168(4) 0.0008(3) 0.0003(3) 0.0010(3)
C53 0.0228(4) 0.0279(5) 0.0170(4) -0.0008(3) -0.0018(3) 0.0007(4)
C54 0.0228(4) 0.0314(5) 0.0150(4) 0.0041(3) 0.0001(3) 0.0045(4)
C55 0.0216(4) 0.0242(4) 0.0204(5) 0.0071(3) 0.0016(3) 0.0032(3)
C56 0.0205(4) 0.0199(4) 0.0186(4) 0.0029(3) 0.0001(3) 0.0011(3)
C6 0.0190(4) 0.0163(4) 0.0158(4) 0.0011(3) 0.0006(3) 0.0018(3)
C61 0.0278(5) 0.0182(4) 0.0199(4) 0.0004(3) -0.0009(3) 0.0062(3)

loop_
_atom_type_symbol
_atom_type_description
_atom_type_scat_dispersion_real
_atom_type_scat_dispersion_imag
_atom_type_scat_source
C C 0.0033 0.0016 'International Tables Vol C Tables 4.2.6.8 and 6.1.1.4'
H H 0.0000 0.0000 'International Tables Vol C Tables 4.2.6.8 and 6.1.1.4'
N N 0.0061 0.0033 'International Tables Vol C Tables 4.2.6.8 and 6.1.1.4'

loop_
_geom_angle_atom_site_label_1
_geom_angle_atom_site_label_2
_geom_angle_atom_site_label_3
_geom_angle
N1 C11 C1 175.02(10)
N2 C12 C1 174.86(11)
C2 C1 C11 124.26(8)
C2 C1 C12 124.30(8)
C11 C1 C12 111.44(8)
C1 C2 C3 125.84(8)
C1 C2 C6 125.75(8)
C3 C2 C6 108.36(7)
C4 C3 C2 106.69(7)
C4 C3 C31 127.15(8)
C2 C3 C31 125.42(8)
C3 C31 H31A 109.5
C3 C31 H31B 109.5
H31A C31 H31B 109.5
C3 C31 H31C 109.5
H31A C31 H31C 109.5
H31B C31 H31C 109.5
C3 C4 C41 125.93(8)
C3 C4 C5 109.22(8)
C41 C4 C5 124.69(8)
C42 C41 C46 118.70(8)
C42 C41 C4 120.44(8)
C46 C41 C4 120.84(8)
C43 C42 C41 120.82(9)
C43 C42 H42 119.6
C41 C42 H42 119.6
C44 C43 C42 119.86(9)
C44 C43 H43 120.1
C42 C43 H43 120.1
C43 C44 C45 119.89(9)
C43 C44 H44 120.1
C45 C44 H44 120.1
C46 C45 C44 120.49(9)
C46 C45 H45 119.8
C44 C45 H45 119.8
C45 C46 C41 120.21(9)
C45 C46 H46 119.9
C41 C46 H46 119.9
C6 C5 C51 126.51(8)
C6 C5 C4 108.92(8)
C51 C5 C4 124.52(8)
C56 C51 C52 118.59(8)
C56 C51 C5 120.38(8)
C52 C51 C5 121.03(8)
C53 C52 C51 120.46(9)
C53 C52 H52 119.8
C51 C52 H52 119.8
C52 C53 C54 120.37(9)
C52 C53 H53 119.8
C54 C53 H53 119.8
C55 C54 C53 119.64(9)
C55 C54 H54 120.2
C53 C54 H54 120.2
C54 C55 C56 120.27(9)
C54 C55 H55 119.9
C56 C55 H55 119.9
C55 C56 C51 120.65(9)
C55 C56 H56 119.7
C51 C56 H56 119.7
C5 C6 C2 106.76(8)
C5 C6 C61 127.56(8)
C2 C6 C61 125.29(8)
C6 C61 H61A 109.5
C6 C61 H61B 109.5
H61A C61 H61B 109.5
C6 C61 H61C 109.5
H61A C61 H61C 109.5
H61B C61 H61C 109.5

loop_
_geom_bond_atom_site_label_1
_geom_bond_atom_site_label_2
_geom_bond_distance
C11 N1 1.1505(13)
C11 C1 1.4422(13)
C12 N2 1.1502(13)
C12 C1 1.4425(13)
C1 C2 1.3692(12)
C2 C3 1.4794(12)
C2 C6 1.4815(12)
C3 C4 1.3619(12)
C3 C31 1.4990(12)
C31 H31A 0.9800
C31 H31B 0.9800
C31 H31C 0.9800
C4 C41 1.4704(12)
C4 C5 1.5104(12)
C41 C42 1.4024(13)
C41 C46 1.4047(12)
C42 C43 1.3942(13)
C42 H42 0.9500
C43 C44 1.3903(15)
C43 H43 0.9500
C44 C45 1.3927(16)
C44 H44 0.9500
C45 C46 1.3915(13)
C45 H45 0.9500
C46 H46 0.9500
C5 C6 1.3631(12)
C5 C51 1.4713(12)
C51 C56 1.4037(12)
C51 C52 1.4040(13)
C52 C53 1.3924(13)
C52 H52 0.9500
C53 C54 1.3949(14)
C53 H53 0.9500
C54 C55 1.3897(15)
C54 H54 0.9500
C55 C56 1.3933(13)
C55 H55 0.9500
C56 H56 0.9500
C6 C61 1.4999(12)
C61 H61A 0.9800
C61 H61B 0.9800
C61 H61C 0.9800

loop_
_cod_related_entry_id
_cod_related_entry_code
_cod_related_entry_database
1 14481749 ChemSpider
